data_7059608
loop_
_publ_author_name
'Celed\'on, Salvador'
'Roisnel, Thierry'
'Artigas, Vania'
'Fuentealba, Mauricio'
'Carrillo, David'
'Ledoux-Rak, Isabelle'
'Hamon, Jean-Ren\'e'
'Manzur, Carolina'

_publ_section_title
;
 Palladium(ii) complexes of tetradentate donor--acceptor Schiff base
 ligands: synthesis and spectral, structural, thermal and NLO properties
;
_journal_issue 22
_journal_name_full 'New Journal of Chemistry'
_journal_page_first 9190
_journal_page_last 9201
_journal_paper_doi 10.1039/D0NJ01982H
_journal_volume 44
_journal_year 2020
_chemical_compound_source 'synthesis as described'
_chemical_formula_moiety 'C29 H24 Fe N2 O5 Pd, H2 O'
_chemical_formula_sum 'C29 H26 Fe N2 O6 Pd'
_chemical_formula_weight 660.77
_space_group_crystal_system triclinic
_space_group_IT_number 2
_space_group_name_Hall '-P 1'
_space_group_name_H-M_alt 'P -1'
_atom_sites_solution_hydrogens mixed
_atom_sites_solution_primary dual
_atom_sites_solution_secondary difmap
_audit_update_record
;
2020-04-10 deposited with the CCDC.	2020-05-13 downloaded from the CCDC.
;
_cell_angle_alpha 101.630(2)
_cell_angle_beta 90.256(2)
_cell_angle_gamma 102.051(2)
_cell_formula_units_Z 2
_cell_length_a 7.2722(3)
_cell_length_b 12.5064(5)
_cell_length_c 14.6658(6)
_cell_measurement_reflns_used 5258
_cell_measurement_temperature 150
_cell_measurement_theta_max 26.21
_cell_measurement_theta_min 2.43
_cell_measurement_wavelength 0.71073
_cell_volume 1276.15(9)
_computing_cell_refinement 'Bruker APEX2 (Bruker, 2014)'
_computing_data_collection 'Bruker APEX2 (Bruker, 2014)'
_computing_data_reduction 'Bruker APEX2 (Bruker, 2014)'
_computing_molecular_graphics
;
   'SXGRAPH (L. Farrugia, 1999), Mercury (CSD, 2016)'
;
_computing_publication_material 'CRYSCALC (T. Roisnel, local program, 2019)'
_computing_structure_refinement 'SHELXL-2018_3 (Sheldrick, 2018)'
_computing_structure_solution 'SIR97 (A. Altomare et al., 1999)'
_diffrn_ambient_temperature 150
_diffrn_detector 'CCD plate'
_diffrn_detector_area_resol_mean 8.33
_diffrn_measured_fraction_theta_full 0.994
_diffrn_measured_fraction_theta_max 0.986
_diffrn_measurement_device_type 'APEXII, Bruker-AXS'
_diffrn_measurement_method 'CCD rotation images, thin slices'
_diffrn_orient_matrix_UB_11 -0.0852206
_diffrn_orient_matrix_UB_12 0.0452473
_diffrn_orient_matrix_UB_13 0.0350039
_diffrn_orient_matrix_UB_21 0.0452166
_diffrn_orient_matrix_UB_22 -0.0147706
_diffrn_orient_matrix_UB_23 0.0598180
_diffrn_orient_matrix_UB_31 0.1025193
_diffrn_orient_matrix_UB_32 0.0686939
_diffrn_orient_matrix_UB_33 0.0073652
_diffrn_radiation_monochromator graphite
_diffrn_radiation_probe x-ray
_diffrn_radiation_source 'fine-focus sealed tube'
_diffrn_radiation_type MoK\a
_diffrn_radiation_wavelength 0.71073
_diffrn_reflns_av_R_equivalents 0.0340
_diffrn_reflns_av_unetI/netI 0.0477
_diffrn_reflns_limit_h_max 9
_diffrn_reflns_limit_h_min -8
_diffrn_reflns_limit_k_max 16
_diffrn_reflns_limit_k_min -15
_diffrn_reflns_limit_l_max 19
_diffrn_reflns_limit_l_min -19
_diffrn_reflns_number 16153
_diffrn_reflns_theta_full 25.242
_diffrn_reflns_theta_max 27.501
_diffrn_reflns_theta_min 2.839
_exptl_absorpt_coefficient_mu 1.322
_exptl_absorpt_correction_T_max 0.948
_exptl_absorpt_correction_T_min 0.866
_exptl_absorpt_correction_type multi-scan
_exptl_absorpt_process_details
;
  [Sheldrick, G.M. (2014). SADABS Bruker AXS Inc., Madison, Wisconsin, USA]
;
_exptl_crystal_colour orange
_exptl_crystal_density_diffrn 1.720
_exptl_crystal_description prism
_exptl_crystal_F_000 668
_exptl_crystal_size_max 0.140
_exptl_crystal_size_mid 0.060
_exptl_crystal_size_min 0.040
_refine_diff_density_max 0.689
_refine_diff_density_min -0.626
_refine_diff_density_rms 0.095
_refine_ls_extinction_method none
_refine_ls_goodness_of_fit_ref 0.958
_refine_ls_hydrogen_treatment mixed
_refine_ls_matrix_type full
_refine_ls_number_parameters 364
_refine_ls_number_reflns 5788
_refine_ls_number_restraints 2
_refine_ls_restrained_S_all 0.958
_refine_ls_R_factor_all 0.0552
_refine_ls_R_factor_gt 0.0367
_refine_ls_shift/su_max 0.002
_refine_ls_shift/su_mean 0.000
_refine_ls_structure_factor_coef Fsqd
_refine_ls_weighting_details 'w=1/[\s^2^(Fo^2^)+(0.0665P)^2^+0.1893P] where P=(Fo^2^+2Fc^2^)/3'
_refine_ls_weighting_scheme calc
_refine_ls_wR_factor_gt 0.0935
_refine_ls_wR_factor_ref 0.1045
_reflns_Friedel_coverage 0.000
_reflns_number_gt 4554
_reflns_number_total 5788
_reflns_threshold_expression >2sigma(I)
_cod_data_source_file d0nj01982h2.cif
_cod_data_source_block SC1263
_cod_depositor_comments
;Adding full bibliography for 7059607--7059608.cif.

 Adding full bibliography for 7059607--7059608.cif.
;
_cod_database_code 7059608

loop_
_space_group_symop_operation_xyz
'x, y, z'
'-x, -y, -z'

loop_
_atom_site_label
_atom_site_type_symbol
_atom_site_fract_x
_atom_site_fract_y
_atom_site_fract_z
_atom_site_U_iso_or_equiv
_atom_site_adp_type
_atom_site_occupancy
_atom_site_site_symmetry_order
_atom_site_calc_flag
_atom_site_refinement_flags_posn
_atom_site_refinement_flags_adp
_atom_site_refinement_flags_occupancy
_atom_site_disorder_assembly
_atom_site_disorder_group
Fe1 Fe -0.48189(7) 0.24835(5) 0.04488(3) 0.03249(14) Uani 1 1 d . . . . .
Pd1 Pd 0.04808(3) 0.30207(2) 0.35320(2) 0.02258(9) Uani 1 1 d . . . . .
C1 C -0.6842(7) 0.3359(5) 0.0305(4) 0.0692(15) Uani 1 1 d . . . . .
H1 H -0.682629 0.386749 -0.009834 0.083 Uiso 1 1 calc R U . . .
C2 C -0.6089(7) 0.3641(5) 0.1218(4) 0.0698(16) Uani 1 1 d . . . . .
H2 H -0.545837 0.436429 0.153872 0.084 Uiso 1 1 calc R U . . .
C3 C -0.6427(6) 0.2672(6) 0.1575(3) 0.0677(17) Uani 1 1 d . . . . .
H3 H -0.607474 0.262554 0.218767 0.081 Uiso 1 1 calc R U . . .
C4 C -0.7386(6) 0.1761(5) 0.0873(4) 0.0602(13) Uani 1 1 d . . . . .
H4 H -0.778577 0.100432 0.092841 0.072 Uiso 1 1 calc R U . . .
C5 C -0.7625(6) 0.2212(5) 0.0073(3) 0.0559(13) Uani 1 1 d . . . . .
H5 H -0.820891 0.180800 -0.051118 0.067 Uiso 1 1 calc R U . . .
C6 C -0.2043(5) 0.3233(3) 0.0516(3) 0.0335(8) Uani 1 1 d . . . . .
H6 H -0.148396 0.395316 0.086896 0.040 Uiso 1 1 calc R U . . .
C7 C -0.2791(6) 0.2998(3) -0.0414(3) 0.0385(9) Uani 1 1 d . . . . .
H7 H -0.281882 0.352867 -0.079201 0.046 Uiso 1 1 calc R U . . .
C8 C -0.3491(5) 0.1827(3) -0.0680(2) 0.0341(8) Uani 1 1 d . . . . .
H8 H -0.408085 0.143592 -0.126611 0.041 Uiso 1 1 calc R U . . .
C9 C -0.3158(5) 0.1344(3) 0.0082(2) 0.0285(7) Uani 1 1 d . . . . .
H9 H -0.347603 0.057013 0.009201 0.034 Uiso 1 1 calc R U . . .
C10 C -0.2264(4) 0.2216(3) 0.0833(2) 0.0247(7) Uani 1 1 d . . . . .
C11 C -0.1578(4) 0.2076(3) 0.1749(2) 0.0225(7) Uani 1 1 d . . . . .
O1 O -0.0619(3) 0.29898(18) 0.22718(15) 0.0242(5) Uani 1 1 d . . . . .
C12 C -0.1900(5) 0.1014(3) 0.1945(2) 0.0250(7) Uani 1 1 d . . . . .
H12 H -0.272566 0.044248 0.151670 0.030 Uiso 1 1 calc R U . . .
C13 C -0.1144(5) 0.0686(3) 0.2704(2) 0.0247(7) Uani 1 1 d . . . . .
C14 C -0.1378(5) -0.0541(3) 0.2638(2) 0.0257(7) Uani 1 1 d . . . . .
C15 C -0.3170(5) -0.1222(3) 0.2664(2) 0.0276(7) Uani 1 1 d . . . . .
H15 H -0.423343 -0.089144 0.277266 0.033 Uiso 1 1 calc R U . . .
C16 C -0.3400(5) -0.2372(3) 0.2531(2) 0.0312(8) Uani 1 1 d . . . . .
H16 H -0.461974 -0.282276 0.254691 0.037 Uiso 1 1 calc R U . . .
C17 C -0.1869(5) -0.2867(3) 0.2376(2) 0.0301(8) Uani 1 1 d . . . . .
C18 C -0.0074(5) -0.2205(3) 0.2367(2) 0.0307(8) Uani 1 1 d . . . . .
H18 H 0.098865 -0.253902 0.227426 0.037 Uiso 1 1 calc R U . . .
C19 C 0.0147(5) -0.1059(3) 0.2492(3) 0.0329(8) Uani 1 1 d . . . . .
H19 H 0.137181 -0.061242 0.247906 0.039 Uiso 1 1 calc R U . . .
O3 O -0.2178(4) -0.4009(2) 0.22370(19) 0.0371(6) Uani 1 1 d . . . . .
H3O H -0.119(6) -0.420(4) 0.218(3) 0.044 Uiso 1 1 d . U . . .
N1 N -0.0188(4) 0.1399(2) 0.34234(19) 0.0260(6) Uani 1 1 d . . . . .
C20 C 0.0746(6) 0.1033(3) 0.4158(2) 0.0338(8) Uani 1 1 d . . . . .
H20A H 0.199711 0.090564 0.396194 0.041 Uiso 1 1 calc R U . . .
H20B H -0.001573 0.032339 0.427341 0.041 Uiso 1 1 calc R U . . .
C21 C 0.0968(5) 0.1935(3) 0.5043(2) 0.0295(8) Uani 1 1 d . . . . .
H21A H -0.021983 0.186394 0.537506 0.035 Uiso 1 1 calc R U . . .
H21B H 0.197795 0.185385 0.546299 0.035 Uiso 1 1 calc R U . . .
N2 N 0.1449(4) 0.3033(2) 0.47821(19) 0.0256(6) Uani 1 1 d . . . . .
C22 C 0.2260(5) 0.3907(3) 0.5395(2) 0.0266(7) Uani 1 1 d . . . . .
H22 H 0.261508 0.378870 0.598504 0.032 Uiso 1 1 calc R U . . .
C23 C 0.2668(5) 0.5038(3) 0.5264(2) 0.0262(7) Uani 1 1 d . . . . .
C28 C 0.2241(4) 0.5372(3) 0.4419(2) 0.0258(7) Uani 1 1 d . . . . .
O2 O 0.1351(3) 0.46809(19) 0.36719(16) 0.0279(5) Uani 1 1 d . . . . .
C24 C 0.3539(5) 0.5875(3) 0.6029(2) 0.0301(8) Uani 1 1 d . . . . .
H24 H 0.381243 0.566060 0.659200 0.036 Uiso 1 1 calc R U . . .
C25 C 0.4000(5) 0.6981(3) 0.5989(2) 0.0320(8) Uani 1 1 d . . . . .
H25 H 0.455797 0.752748 0.651813 0.038 Uiso 1 1 calc R U . . .
C26 C 0.3638(5) 0.7292(3) 0.5155(2) 0.0280(7) Uani 1 1 d . . . . .
C27 C 0.2781(5) 0.6497(3) 0.4382(2) 0.0271(7) Uani 1 1 d . . . . .
H27 H 0.256138 0.672708 0.381975 0.033 Uiso 1 1 calc R U . . .
C29 C 0.4139(5) 0.8490(3) 0.5100(3) 0.0300(8) Uani 1 1 d . . . . .
O4 O 0.4901(4) 0.9219(2) 0.57747(18) 0.0380(6) Uani 1 1 d . . . . .
O5 O 0.3743(4) 0.8713(2) 0.43039(19) 0.0418(7) Uani 1 1 d . . . . .
H5O H 0.414(6) 0.937(4) 0.433(3) 0.050 Uiso 1 1 d . U . . .
OW1 O 0.1172(4) 0.5356(2) 0.20658(18) 0.0388(6) Uani 1 1 d D . . . .
HW1 H 0.137(6) 0.516(4) 0.2588(19) 0.050 Uiso 1 1 d D . . . .
HW2 H 0.139(6) 0.484(3) 0.162(2) 0.050 Uiso 1 1 d D . . . .

loop_
_atom_site_aniso_label
_atom_site_aniso_U_11
_atom_site_aniso_U_22
_atom_site_aniso_U_33
_atom_site_aniso_U_23
_atom_site_aniso_U_13
_atom_site_aniso_U_12
Fe1 0.0327(3) 0.0432(3) 0.0241(3) 0.0040(2) -0.0030(2) 0.0170(2)
Pd1 0.02744(15) 0.02035(14) 0.02119(14) 0.00586(10) -0.00141(9) 0.00646(10)
C1 0.054(3) 0.088(4) 0.080(4) 0.019(3) -0.004(3) 0.046(3)
C2 0.056(3) 0.085(4) 0.069(4) -0.014(3) 0.002(3) 0.044(3)
C3 0.036(2) 0.145(6) 0.028(2) 0.006(3) 0.0054(18) 0.044(3)
C4 0.035(2) 0.085(4) 0.067(3) 0.019(3) 0.018(2) 0.022(2)
C5 0.034(2) 0.096(4) 0.036(2) -0.001(2) -0.0072(18) 0.026(2)
C6 0.042(2) 0.0262(18) 0.032(2) 0.0077(15) -0.0038(16) 0.0046(16)
C7 0.048(2) 0.040(2) 0.032(2) 0.0159(17) 0.0015(17) 0.0116(18)
C8 0.035(2) 0.044(2) 0.0232(18) 0.0030(15) -0.0014(15) 0.0129(17)
C9 0.0315(18) 0.0291(19) 0.0242(17) 0.0026(14) -0.0007(14) 0.0075(15)
C10 0.0226(16) 0.0263(17) 0.0265(17) 0.0063(13) 0.0014(13) 0.0073(14)
C11 0.0203(16) 0.0245(17) 0.0225(16) 0.0045(13) -0.0011(12) 0.0051(13)
O1 0.0296(12) 0.0206(11) 0.0232(12) 0.0046(9) -0.0015(9) 0.0068(9)
C12 0.0263(17) 0.0226(17) 0.0247(17) 0.0040(13) -0.0023(13) 0.0034(14)
C13 0.0247(17) 0.0252(17) 0.0255(17) 0.0057(13) 0.0031(13) 0.0076(14)
C14 0.0346(19) 0.0230(17) 0.0200(16) 0.0077(13) 0.0005(13) 0.0044(14)
C15 0.0333(19) 0.0281(18) 0.0230(17) 0.0059(14) -0.0012(13) 0.0098(15)
C16 0.040(2) 0.0274(19) 0.0269(18) 0.0095(14) -0.0015(15) 0.0060(16)
C17 0.047(2) 0.0212(17) 0.0220(17) 0.0053(13) 0.0010(15) 0.0066(16)
C18 0.037(2) 0.0291(19) 0.0306(19) 0.0093(15) 0.0046(15) 0.0132(16)
C19 0.039(2) 0.0274(19) 0.034(2) 0.0081(15) 0.0044(15) 0.0087(16)
O3 0.0508(17) 0.0203(13) 0.0410(16) 0.0083(11) 0.0011(13) 0.0078(12)
N1 0.0300(15) 0.0245(15) 0.0261(15) 0.0093(12) -0.0023(12) 0.0078(12)
C20 0.046(2) 0.0253(18) 0.032(2) 0.0060(15) -0.0109(16) 0.0116(16)
C21 0.038(2) 0.0278(18) 0.0271(18) 0.0121(14) -0.0011(14) 0.0098(15)
N2 0.0296(15) 0.0242(15) 0.0254(15) 0.0076(12) -0.0003(11) 0.0091(12)
C22 0.0280(18) 0.0292(18) 0.0233(17) 0.0069(14) -0.0014(13) 0.0068(14)
C23 0.0255(17) 0.0284(18) 0.0249(17) 0.0057(14) -0.0006(13) 0.0062(14)
C28 0.0230(17) 0.0292(18) 0.0245(17) 0.0037(14) 0.0005(13) 0.0061(14)
O2 0.0350(13) 0.0231(12) 0.0240(12) 0.0057(9) -0.0060(10) 0.0018(10)
C24 0.0299(18) 0.033(2) 0.0265(18) 0.0049(15) -0.0041(14) 0.0053(15)
C25 0.0310(19) 0.034(2) 0.0258(18) -0.0003(15) -0.0045(14) 0.0015(16)
C26 0.0258(17) 0.0274(18) 0.0281(18) 0.0035(14) 0.0041(14) 0.0017(14)
C27 0.0255(17) 0.0279(18) 0.0260(18) 0.0043(14) -0.0010(13) 0.0025(14)
C29 0.0250(17) 0.0289(19) 0.034(2) 0.0035(15) 0.0023(14) 0.0037(15)
O4 0.0435(15) 0.0278(14) 0.0362(15) 0.0011(11) -0.0070(12) -0.0014(12)
O5 0.0528(18) 0.0286(14) 0.0390(16) 0.0096(12) -0.0051(13) -0.0046(13)
OW1 0.0657(18) 0.0272(14) 0.0286(14) 0.0099(11) 0.0044(13) 0.0175(13)

loop_
_atom_type_symbol
_atom_type_description
_atom_type_scat_dispersion_real
_atom_type_scat_dispersion_imag
_atom_type_scat_source
C C 0.0033 0.0016 'International Tables Vol C Tables 4.2.6.8 and 6.1.1.4'
H H 0.0000 0.0000 'International Tables Vol C Tables 4.2.6.8 and 6.1.1.4'
N N 0.0061 0.0033 'International Tables Vol C Tables 4.2.6.8 and 6.1.1.4'
O O 0.0106 0.0060 'International Tables Vol C Tables 4.2.6.8 and 6.1.1.4'
Fe Fe 0.3463 0.8444 'International Tables Vol C Tables 4.2.6.8 and 6.1.1.4'
Pd Pd -0.9988 1.0072 'International Tables Vol C Tables 4.2.6.8 and 6.1.1.4'

loop_
_geom_angle_atom_site_label_1
_geom_angle_atom_site_label_2
_geom_angle_atom_site_label_3
_geom_angle
_geom_angle_site_symmetry_1
_geom_angle_site_symmetry_3
_geom_angle_publ_flag
C3 Fe1 C2 40.0(2) . . ?
C3 Fe1 C6 121.85(18) . . ?
C2 Fe1 C6 105.1(2) . . ?
C3 Fe1 C7 155.1(2) . . ?
C2 Fe1 C7 118.4(2) . . ?
C6 Fe1 C7 40.76(14) . . ?
C3 Fe1 C8 163.7(2) . . ?
C2 Fe1 C8 154.7(2) . . ?
C6 Fe1 C8 68.48(15) . . ?
C7 Fe1 C8 40.78(15) . . ?
C3 Fe1 C1 66.9(2) . . ?
C2 Fe1 C1 40.0(2) . . ?
C6 Fe1 C1 120.7(2) . . ?
C7 Fe1 C1 104.5(2) . . ?
C8 Fe1 C1 120.7(2) . . ?
C3 Fe1 C9 127.9(2) . . ?
C2 Fe1 C9 161.74(19) . . ?
C6 Fe1 C9 68.17(14) . . ?
C7 Fe1 C9 68.33(15) . . ?
C8 Fe1 C9 40.55(14) . . ?
C1 Fe1 C9 158.14(19) . . ?
C3 Fe1 C10 109.94(16) . . ?
C2 Fe1 C10 123.27(18) . . ?
C6 Fe1 C10 40.66(13) . . ?
C7 Fe1 C10 68.74(14) . . ?
C8 Fe1 C10 68.72(14) . . ?
C1 Fe1 C10 157.8(2) . . ?
C9 Fe1 C10 40.76(13) . . ?
C3 Fe1 C5 67.94(17) . . ?
C2 Fe1 C5 67.9(2) . . ?
C6 Fe1 C5 156.75(19) . . ?
C7 Fe1 C5 121.40(17) . . ?
C8 Fe1 C5 107.82(16) . . ?
C1 Fe1 C5 40.0(2) . . ?
C9 Fe1 C5 124.89(18) . . ?
C10 Fe1 C5 161.39(19) . . ?
C3 Fe1 C4 40.8(2) . . ?
C2 Fe1 C4 68.3(2) . . ?
C6 Fe1 C4 159.48(18) . . ?
C7 Fe1 C4 159.64(19) . . ?
C8 Fe1 C4 125.76(19) . . ?
C1 Fe1 C4 67.6(2) . . ?
C9 Fe1 C4 111.70(18) . . ?
C10 Fe1 C4 125.55(18) . . ?
C5 Fe1 C4 40.64(19) . . ?
N2 Pd1 N1 84.18(11) . . ?
N2 Pd1 O1 177.58(10) . . ?
N1 Pd1 O1 95.01(10) . . ?
N2 Pd1 O2 93.31(10) . . ?
N1 Pd1 O2 175.97(10) . . ?
O1 Pd1 O2 87.61(9) . . ?
C2 C1 C5 109.5(5) . . ?
C2 C1 Fe1 69.6(3) . . ?
C5 C1 Fe1 70.4(3) . . ?
C2 C1 H1 125.2 . . ?
C5 C1 H1 125.2 . . ?
Fe1 C1 H1 126.4 . . ?
C3 C2 C1 107.6(5) . . ?
C3 C2 Fe1 69.9(3) . . ?
C1 C2 Fe1 70.4(3) . . ?
C3 C2 H2 126.2 . . ?
C1 C2 H2 126.2 . . ?
Fe1 C2 H2 125.1 . . ?
C2 C3 C4 109.1(5) . . ?
C2 C3 Fe1 70.0(3) . . ?
C4 C3 Fe1 70.5(2) . . ?
C2 C3 H3 125.4 . . ?
C4 C3 H3 125.4 . . ?
Fe1 C3 H3 125.6 . . ?
C3 C4 C5 106.2(5) . . ?
C3 C4 Fe1 68.7(3) . . ?
C5 C4 Fe1 69.6(3) . . ?
C3 C4 H4 126.9 . . ?
C5 C4 H4 126.9 . . ?
Fe1 C4 H4 126.4 . . ?
C1 C5 C4 107.5(4) . . ?
C1 C5 Fe1 69.7(3) . . ?
C4 C5 Fe1 69.8(2) . . ?
C1 C5 H5 126.2 . . ?
C4 C5 H5 126.2 . . ?
Fe1 C5 H5 125.9 . . ?
C7 C6 C10 108.8(3) . . ?
C7 C6 Fe1 69.7(2) . . ?
C10 C6 Fe1 70.3(2) . . ?
C7 C6 H6 125.6 . . ?
C10 C6 H6 125.6 . . ?
Fe1 C6 H6 126.0 . . ?
C6 C7 C8 107.7(3) . . ?
C6 C7 Fe1 69.6(2) . . ?
C8 C7 Fe1 69.6(2) . . ?
C6 C7 H7 126.1 . . ?
C8 C7 H7 126.1 . . ?
Fe1 C7 H7 126.2 . . ?
C9 C8 C7 108.0(3) . . ?
C9 C8 Fe1 70.2(2) . . ?
C7 C8 Fe1 69.6(2) . . ?
C9 C8 H8 126.0 . . ?
C7 C8 H8 126.0 . . ?
Fe1 C8 H8 125.8 . . ?
C8 C9 C10 108.5(3) . . ?
C8 C9 Fe1 69.2(2) . . ?
C10 C9 Fe1 69.74(19) . . ?
C8 C9 H9 125.8 . . ?
C10 C9 H9 125.8 . . ?
Fe1 C9 H9 126.8 . . ?
C6 C10 C9 106.9(3) . . ?
C6 C10 C11 126.5(3) . . ?
C9 C10 C11 126.4(3) . . ?
C6 C10 Fe1 69.0(2) . . ?
C9 C10 Fe1 69.50(19) . . ?
C11 C10 Fe1 129.6(2) . . ?
O1 C11 C12 126.5(3) . . ?
O1 C11 C10 114.3(3) . . ?
C12 C11 C10 119.1(3) . . ?
C11 O1 Pd1 122.1(2) . . ?
C11 C12 C13 127.6(3) . . ?
C11 C12 H12 116.2 . . ?
C13 C12 H12 116.2 . . ?
N1 C13 C12 123.5(3) . . ?
N1 C13 C14 120.2(3) . . ?
C12 C13 C14 116.2(3) . . ?
C19 C14 C15 117.8(3) . . ?
C19 C14 C13 121.3(3) . . ?
C15 C14 C13 120.7(3) . . ?
C16 C15 C14 120.6(3) . . ?
C16 C15 H15 119.7 . . ?
C14 C15 H15 119.7 . . ?
C17 C16 C15 120.5(3) . . ?
C17 C16 H16 119.7 . . ?
C15 C16 H16 119.7 . . ?
O3 C17 C16 118.2(3) . . ?
O3 C17 C18 122.0(3) . . ?
C16 C17 C18 119.8(3) . . ?
C19 C18 C17 119.4(3) . . ?
C19 C18 H18 120.3 . . ?
C17 C18 H18 120.3 . . ?
C18 C19 C14 121.8(3) . . ?
C18 C19 H19 119.1 . . ?
C14 C19 H19 119.1 . . ?
C17 O3 H3O 110(3) . . ?
C13 N1 C20 122.3(3) . . ?
C13 N1 Pd1 124.6(2) . . ?
C20 N1 Pd1 112.4(2) . . ?
N1 C20 C21 108.8(3) . . ?
N1 C20 H20A 109.9 . . ?
C21 C20 H20A 109.9 . . ?
N1 C20 H20B 109.9 . . ?
C21 C20 H20B 109.9 . . ?
H20A C20 H20B 108.3 . . ?
N2 C21 C20 108.3(3) . . ?
N2 C21 H21A 110.0 . . ?
C20 C21 H21A 110.0 . . ?
N2 C21 H21B 110.0 . . ?
C20 C21 H21B 110.0 . . ?
H21A C21 H21B 108.4 . . ?
C22 N2 C21 119.8(3) . . ?
C22 N2 Pd1 126.3(2) . . ?
C21 N2 Pd1 113.4(2) . . ?
N2 C22 C23 125.9(3) . . ?
N2 C22 H22 117.1 . . ?
C23 C22 H22 117.1 . . ?
C24 C23 C22 116.9(3) . . ?
C24 C23 C28 118.3(3) . . ?
C22 C23 C28 124.7(3) . . ?
O2 C28 C27 117.4(3) . . ?
O2 C28 C23 124.3(3) . . ?
C27 C28 C23 118.3(3) . . ?
C28 O2 Pd1 125.4(2) . . ?
C25 C24 C23 122.4(3) . . ?
C25 C24 H24 118.8 . . ?
C23 C24 H24 118.8 . . ?
C24 C25 C26 118.8(3) . . ?
C24 C25 H25 120.6 . . ?
C26 C25 H25 120.6 . . ?
C27 C26 C25 120.9(3) . . ?
C27 C26 C29 119.8(3) . . ?
C25 C26 C29 119.3(3) . . ?
C28 C27 C26 121.2(3) . . ?
C28 C27 H27 119.4 . . ?
C26 C27 H27 119.4 . . ?
O4 C29 O5 122.9(3) . . ?
O4 C29 C26 121.4(3) . . ?
O5 C29 C26 115.7(3) . . ?
C29 O5 H5O 108(3) . . ?
HW1 OW1 HW2 108(4) . . ?

loop_
_geom_bond_atom_site_label_1
_geom_bond_atom_site_label_2
_geom_bond_distance
_geom_bond_site_symmetry_2
_geom_bond_publ_flag
Fe1 C3 2.031(4) . ?
Fe1 C2 2.032(5) . ?
Fe1 C6 2.033(4) . ?
Fe1 C7 2.034(4) . ?
Fe1 C8 2.035(4) . ?
Fe1 C1 2.042(5) . ?
Fe1 C9 2.048(3) . ?
Fe1 C10 2.051(3) . ?
Fe1 C5 2.051(4) . ?
Fe1 C4 2.055(4) . ?
Pd1 N2 1.957(3) . ?
Pd1 N1 1.958(3) . ?
Pd1 O1 2.000(2) . ?
Pd1 O2 2.008(2) . ?
C1 C2 1.393(7) . ?
C1 C5 1.399(7) . ?
C1 H1 0.9500 . ?
C2 C3 1.391(8) . ?
C2 H2 0.9500 . ?
C3 C4 1.426(7) . ?
C3 H3 0.9500 . ?
C4 C5 1.426(7) . ?
C4 H4 0.9500 . ?
C5 H5 0.9500 . ?
C6 C7 1.417(5) . ?
C6 C10 1.419(5) . ?
C6 H6 0.9500 . ?
C7 C8 1.418(5) . ?
C7 H7 0.9500 . ?
C8 C9 1.415(5) . ?
C8 H8 0.9500 . ?
C9 C10 1.427(5) . ?
C9 H9 0.9500 . ?
C10 C11 1.486(4) . ?
C11 O1 1.300(4) . ?
C11 C12 1.387(4) . ?
C12 C13 1.409(4) . ?
C12 H12 0.9500 . ?
C13 N1 1.321(4) . ?
C13 C14 1.491(4) . ?
C14 C19 1.393(5) . ?
C14 C15 1.405(5) . ?
C15 C16 1.385(5) . ?
C15 H15 0.9500 . ?
C16 C17 1.381(5) . ?
C16 H16 0.9500 . ?
C17 O3 1.371(4) . ?
C17 C18 1.394(5) . ?
C18 C19 1.383(5) . ?
C18 H18 0.9500 . ?
C19 H19 0.9500 . ?
O3 H3O 0.80(4) . ?
N1 C20 1.468(4) . ?
C20 C21 1.521(5) . ?
C20 H20A 0.9900 . ?
C20 H20B 0.9900 . ?
C21 N2 1.473(4) . ?
C21 H21A 0.9900 . ?
C21 H21B 0.9900 . ?
N2 C22 1.297(4) . ?
C22 C23 1.435(5) . ?
C22 H22 0.9500 . ?
C23 C24 1.414(5) . ?
C23 C28 1.438(5) . ?
C28 O2 1.321(4) . ?
C28 C27 1.391(5) . ?
C24 C25 1.367(5) . ?
C24 H24 0.9500 . ?
C25 C26 1.396(5) . ?
C25 H25 0.9500 . ?
C26 C27 1.393(5) . ?
C26 C29 1.485(5) . ?
C27 H27 0.9500 . ?
C29 O4 1.240(4) . ?
C29 O5 1.298(4) . ?
O5 H5O 0.81(5) . ?
OW1 HW1 0.869(19) . ?
OW1 HW2 0.864(19) . ?

loop_
_geom_hbond_atom_site_label_D
_geom_hbond_atom_site_label_H
_geom_hbond_atom_site_label_A
_geom_hbond_distance_DH
_geom_hbond_distance_HA
_geom_hbond_distance_DA
_geom_hbond_angle_DHA
_geom_hbond_site_symmetry_A
_geom_hbond_publ_flag
O3 H3O OW1 0.80(4) 1.91(4) 2.713(4) 178(5) 1_545 yes
O5 H5O O4 0.81(5) 1.79(5) 2.594(4) 172(5) 2_676 yes
OW1 HW1 O2 0.869(19) 1.81(2) 2.669(3) 170(4) . yes

loop_
_geom_torsion_atom_site_label_1
_geom_torsion_atom_site_label_2
_geom_torsion_atom_site_label_3
_geom_torsion_atom_site_label_4
_geom_torsion
_geom_torsion_site_symmetry_1
_geom_torsion_site_symmetry_2
_geom_torsion_site_symmetry_3
_geom_torsion_site_symmetry_4
_geom_torsion_publ_flag
C5 C1 C2 C3 -1.1(5) . . . . ?
Fe1 C1 C2 C3 -60.3(3) . . . . ?
C5 C1 C2 Fe1 59.2(3) . . . . ?
C1 C2 C3 C4 0.8(5) . . . . ?
Fe1 C2 C3 C4 -59.9(3) . . . . ?
C1 C2 C3 Fe1 60.6(3) . . . . ?
C2 C3 C4 C5 -0.1(5) . . . . ?
Fe1 C3 C4 C5 -59.7(3) . . . . ?
C2 C3 C4 Fe1 59.6(3) . . . . ?
C2 C1 C5 C4 1.1(5) . . . . ?
Fe1 C1 C5 C4 59.8(3) . . . . ?
C2 C1 C5 Fe1 -58.7(3) . . . . ?
C3 C4 C5 C1 -0.6(5) . . . . ?
Fe1 C4 C5 C1 -59.7(3) . . . . ?
C3 C4 C5 Fe1 59.2(3) . . . . ?
C10 C6 C7 C8 0.2(4) . . . . ?
Fe1 C6 C7 C8 -59.4(3) . . . . ?
C10 C6 C7 Fe1 59.6(3) . . . . ?
C6 C7 C8 C9 -0.5(4) . . . . ?
Fe1 C7 C8 C9 -59.9(2) . . . . ?
C6 C7 C8 Fe1 59.4(3) . . . . ?
C7 C8 C9 C10 0.7(4) . . . . ?
Fe1 C8 C9 C10 -58.9(2) . . . . ?
C7 C8 C9 Fe1 59.5(3) . . . . ?
C7 C6 C10 C9 0.2(4) . . . . ?
Fe1 C6 C10 C9 59.4(2) . . . . ?
C7 C6 C10 C11 176.4(3) . . . . ?
Fe1 C6 C10 C11 -124.4(3) . . . . ?
C7 C6 C10 Fe1 -59.2(3) . . . . ?
C8 C9 C10 C6 -0.5(4) . . . . ?
Fe1 C9 C10 C6 -59.1(2) . . . . ?
C8 C9 C10 C11 -176.7(3) . . . . ?
Fe1 C9 C10 C11 124.7(3) . . . . ?
C8 C9 C10 Fe1 58.6(2) . . . . ?
C6 C10 C11 O1 -3.1(5) . . . . ?
C9 C10 C11 O1 172.4(3) . . . . ?
Fe1 C10 C11 O1 -95.0(3) . . . . ?
C6 C10 C11 C12 -179.3(3) . . . . ?
C9 C10 C11 C12 -3.9(5) . . . . ?
Fe1 C10 C11 C12 88.7(4) . . . . ?
C12 C11 O1 Pd1 -3.5(4) . . . . ?
C10 C11 O1 Pd1 -179.37(19) . . . . ?
O1 C11 C12 C13 -5.5(6) . . . . ?
C10 C11 C12 C13 170.2(3) . . . . ?
C11 C12 C13 N1 9.6(5) . . . . ?
C11 C12 C13 C14 -166.9(3) . . . . ?
N1 C13 C14 C19 -68.1(4) . . . . ?
C12 C13 C14 C19 108.6(4) . . . . ?
N1 C13 C14 C15 115.9(4) . . . . ?
C12 C13 C14 C15 -67.5(4) . . . . ?
C19 C14 C15 C16 -1.1(5) . . . . ?
C13 C14 C15 C16 175.1(3) . . . . ?
C14 C15 C16 C17 0.3(5) . . . . ?
C15 C16 C17 O3 -179.1(3) . . . . ?
C15 C16 C17 C18 0.9(5) . . . . ?
O3 C17 C18 C19 178.7(3) . . . . ?
C16 C17 C18 C19 -1.4(5) . . . . ?
C17 C18 C19 C14 0.6(5) . . . . ?
C15 C14 C19 C18 0.6(5) . . . . ?
C13 C14 C19 C18 -175.5(3) . . . . ?
C12 C13 N1 C20 -173.6(3) . . . . ?
C14 C13 N1 C20 2.7(5) . . . . ?
C12 C13 N1 Pd1 -3.8(5) . . . . ?
C14 C13 N1 Pd1 172.5(2) . . . . ?
C13 N1 C20 C21 -156.0(3) . . . . ?
Pd1 N1 C20 C21 33.1(4) . . . . ?
N1 C20 C21 N2 -38.6(4) . . . . ?
C20 C21 N2 C22 -159.0(3) . . . . ?
C20 C21 N2 Pd1 27.9(3) . . . . ?
C21 N2 C22 C23 -174.6(3) . . . . ?
Pd1 N2 C22 C23 -2.4(5) . . . . ?
N2 C22 C23 C24 179.1(3) . . . . ?
N2 C22 C23 C28 -0.3(6) . . . . ?
C24 C23 C28 O2 -176.6(3) . . . . ?
C22 C23 C28 O2 2.8(5) . . . . ?
C24 C23 C28 C27 2.8(5) . . . . ?
C22 C23 C28 C27 -177.8(3) . . . . ?
C27 C28 O2 Pd1 178.4(2) . . . . ?
C23 C28 O2 Pd1 -2.2(5) . . . . ?
C22 C23 C24 C25 179.9(3) . . . . ?
C28 C23 C24 C25 -0.7(5) . . . . ?
C23 C24 C25 C26 -1.5(5) . . . . ?
C24 C25 C26 C27 1.5(5) . . . . ?
C24 C25 C26 C29 -179.8(3) . . . . ?
O2 C28 C27 C26 176.6(3) . . . . ?
C23 C28 C27 C26 -2.9(5) . . . . ?
C25 C26 C27 C28 0.7(5) . . . . ?
C29 C26 C27 C28 -178.0(3) . . . . ?
C27 C26 C29 O4 179.9(3) . . . . ?
C25 C26 C29 O4 1.2(5) . . . . ?
C27 C26 C29 O5 -0.7(5) . . . . ?
C25 C26 C29 O5 -179.4(3) . . . . ?
